data_7717800
loop_
_publ_author_name
'Singh, Varinder'
'Robb, Matthew G.'
'Brooker, Sally'

_publ_section_title
;
 Testing mixed metal bimetallic, and monometallic, cryptates for
 electrocatalytic hydrogen evolution
;
_journal_name_full 'Dalton Transactions'
_journal_paper_doi 10.1039/D4DT03161J
_journal_year 2025
_chemical_formula_moiety 'C30 H36 Cu N14 Zn, 3(B F4)'
_chemical_formula_sum 'C30 H36 B3 Cu F12 N14 Zn'
_chemical_formula_weight 982.07
_chemical_name_common 'heterobimetallic cryptate (no solvent present)'
_chemical_name_systematic '[Zn(II)Cu(I)Li](BF4)3'
_space_group_crystal_system monoclinic
_space_group_IT_number 14
_space_group_name_Hall '-P 2yn'
_space_group_name_H-M_alt 'P 1 21/n 1'
_atom_sites_solution_hydrogens geom
_atom_sites_solution_primary dual
_audit_creation_date 2024-07-03
_audit_creation_method
;
Olex2 1.5
(compiled 2024.02.16 svn.r378c4104 for OlexSys, GUI svn.r6928)
;
_audit_update_record
;
2024-07-04 deposited with the CCDC.	2025-01-07 downloaded from the CCDC.
;
_cell_angle_alpha 90
_cell_angle_beta 109.360(4)
_cell_angle_gamma 90
_cell_formula_units_Z 4
_cell_length_a 14.2639(4)
_cell_length_b 14.9629(3)
_cell_length_c 18.6926(6)
_cell_measurement_reflns_used 11502
_cell_measurement_temperature 100.01(10)
_cell_measurement_theta_max 72.5750
_cell_measurement_theta_min 3.8340
_cell_volume 3764.0(2)
_computing_cell_refinement 'CrysAlisPro 1.171.40.84a (Rigaku OD, 2020)'
_computing_data_collection 'CrysAlisPro 1.171.40.84a (Rigaku OD, 2020)'
_computing_data_reduction 'CrysAlisPro 1.171.40.84a (Rigaku OD, 2020)'
_computing_molecular_graphics 'Olex2 1.5 (Dolomanov et al., 2009)'
_computing_publication_material 'Olex2 1.5 (Dolomanov et al., 2009)'
_computing_structure_refinement 'SHELXL 2016/6 (Sheldrick, 2015)'
_computing_structure_solution 'SHELXT 2018/2 (Sheldrick, 2018)'
_diffrn_ambient_environment N~2~
_diffrn_ambient_temperature 100.01(10)
_diffrn_detector 'CCD plate'
_diffrn_detector_area_resol_mean 10.3449
_diffrn_detector_type Atlas
_diffrn_measured_fraction_theta_full 0.999
_diffrn_measured_fraction_theta_max 0.985
_diffrn_measurement_details
;
List of Runs (angles in degrees, time in seconds):

  # Type    Start    End  Width  t~exp~   \w     \q     \k     \f   Frames
#--------------------------------------------------------------------------
  1  \w    -67.00  32.00   1.00    1.00    --  -42.04  38.00  60.00   99
  2  \w    -67.00  32.00   1.00    1.00    --  -42.04  38.00-180.00   99
  3  \w     61.00 131.00   1.00    1.00    --   42.04 178.00   0.00   70
  4  \w     61.00 131.00   1.00    1.00    --   42.04 178.00  90.00   70
  5  \w    103.00 178.00   1.00    2.73    --  104.32  77.00 -30.00   75
  6  \w     31.00 130.00   1.00    2.73    --  104.32 -45.00 -60.00   99
  7  \w    103.00 178.00   1.00    2.73    --  104.32  77.00  60.00   75
  8  \w     28.00 137.00   1.00    2.73    --  104.32 -77.00 -60.00  109
  9  \w    103.00 178.00   1.00    2.73    --  104.32  77.00   0.00   75
 10  \w     75.00 177.00   1.00    2.73    --  104.32  61.00  90.00  102
 11  \w    103.00 178.00   1.00    2.73    --  104.32  77.00  30.00   75
 12  \w   -114.00 -14.00   1.00    1.00    --  -42.04 -57.00 150.00  100
 13  \w   -114.00 -14.00   1.00    1.00    --  -42.04 -57.00  30.00  100
 14  \w   -114.00 -14.00   1.00    1.00    --  -42.04 -57.00 -90.00  100
 15  \w     76.00 178.00   1.00    2.73    --  104.32  30.00-180.00  102
 16  \w     22.00 106.00   1.00    2.73    --  104.32 -95.00 120.00   84
 17  \w     75.00 100.00   1.00    2.73    --  104.32  61.00 -30.00   25
 18  \w     75.00 177.00   1.00    2.73    --  104.32  61.00 -90.00  102
;
_diffrn_measurement_device 'four-circle diffractometer'
_diffrn_measurement_device_type 'SuperNova, Dual, Cu at home/near, Atlas'
_diffrn_measurement_method '\w scans'
_diffrn_orient_matrix_type 'CrysAlisPro convention (1999,Acta A55,543-557)'
_diffrn_orient_matrix_UB_11 0.0121864000
_diffrn_orient_matrix_UB_12 -0.0765346000
_diffrn_orient_matrix_UB_13 0.0577319000
_diffrn_orient_matrix_UB_21 0.0868248000
_diffrn_orient_matrix_UB_22 -0.0382337000
_diffrn_orient_matrix_UB_23 -0.0223108000
_diffrn_orient_matrix_UB_31 0.0736184000
_diffrn_orient_matrix_UB_32 0.0573505000
_diffrn_orient_matrix_UB_33 0.0615158000
_diffrn_radiation_monochromator mirror
_diffrn_radiation_probe x-ray
_diffrn_radiation_type 'Cu K\a'
_diffrn_radiation_wavelength 1.54184
_diffrn_reflns_av_R_equivalents 0.0422
_diffrn_reflns_av_unetI/netI 0.0326
_diffrn_reflns_Laue_measured_fraction_full 0.999
_diffrn_reflns_Laue_measured_fraction_max 0.985
_diffrn_reflns_limit_h_max 17
_diffrn_reflns_limit_h_min -17
_diffrn_reflns_limit_k_max 18
_diffrn_reflns_limit_k_min -17
_diffrn_reflns_limit_l_max 22
_diffrn_reflns_limit_l_min -23
_diffrn_reflns_number 34554
_diffrn_reflns_point_group_measured_fraction_full 0.999
_diffrn_reflns_point_group_measured_fraction_max 0.985
_diffrn_reflns_theta_full 67.684
_diffrn_reflns_theta_max 72.649
_diffrn_reflns_theta_min 3.874
_diffrn_source 'micro-focus sealed X-ray tube'
_diffrn_source_type 'SuperNova (Cu) X-ray Source'
_exptl_absorpt_coefficient_mu 2.445
_exptl_absorpt_correction_T_max 1.00000
_exptl_absorpt_correction_T_min 0.76626
_exptl_absorpt_correction_type multi-scan
_exptl_absorpt_process_details
;
CrysAlisPro 1.171.40.84a (Rigaku Oxford Diffraction, 2020)
Empirical absorption correction using spherical harmonics,
implemented in SCALE3 ABSPACK scaling algorithm.
;
_exptl_crystal_colour 'clear dark red'
_exptl_crystal_colour_lustre clear
_exptl_crystal_colour_modifier dark
_exptl_crystal_colour_primary red
_exptl_crystal_density_diffrn 1.733
_exptl_crystal_description block
_exptl_crystal_F_000 1984
_exptl_crystal_preparation 'tested as hydrogen electrocatalyst'
_exptl_crystal_recrystallization_method 'Re-crystallisation from solvent: from MeCN by vapour diffusion of diethylether'
_exptl_crystal_size_max 0.26
_exptl_crystal_size_mid 0.226
_exptl_crystal_size_min 0.16
_refine_diff_density_max 1.191
_refine_diff_density_min -0.484
_refine_diff_density_rms 0.077
_refine_ls_extinction_method none
_refine_ls_goodness_of_fit_ref 1.136
_refine_ls_hydrogen_treatment constr
_refine_ls_matrix_type full
_refine_ls_number_parameters 663
_refine_ls_number_reflns 7378
_refine_ls_number_restraints 19
_refine_ls_restrained_S_all 1.135
_refine_ls_R_factor_all 0.0789
_refine_ls_R_factor_gt 0.0601
_refine_ls_shift/su_max 0.000
_refine_ls_shift/su_mean 0.000
_refine_ls_structure_factor_coef Fsqd
_refine_ls_weighting_details 'w=1/[\s^2^(Fo^2^)+(0.0443P)^2^+10.8441P] where P=(Fo^2^+2Fc^2^)/3'
_refine_ls_weighting_scheme calc
_refine_ls_wR_factor_gt 0.1420
_refine_ls_wR_factor_ref 0.1513
_reflns_Friedel_coverage 0.000
_reflns_number_gt 5896
_reflns_number_total 7378
_reflns_threshold_expression 'I > 2\s(I)'
_cod_data_source_file d4dt03161j2.cif
_cod_data_source_block vxs168
_cod_database_code 7717800
_shelx_shelxl_version_number 2016/6
_chemical_oxdiff_formula CHNZnCuBF
_chemical_oxdiff_usercomment M622
_shelx_space_group_comment
;
The symmetry employed for this shelxl refinement is uniquely defined
by the following loop, which should always be used as a source of
symmetry information in preference to the above space-group names.
They are only intended as comments.
;
_shelx_estimated_absorpt_t_max 0.696
_shelx_estimated_absorpt_t_min 0.569
_reflns_odcompleteness_completeness 99.87
_reflns_odcompleteness_iscentric 1
_reflns_odcompleteness_theta 66.49
_olex2_refinement_description
;
1. Fixed Uiso
 At 1.2 times of:
  All C(H,H) groups
2. Restrained planarity
 C5, C400, N300, N400, C700, C6
 with sigma of 0.1
 C16, C140, N120, N130
 with sigma of 0.1
 N130, N120, C140, C15, C16
 with sigma of 0.1
 C270, N800, N16, C240, C25
 with sigma of 0.1
 C14, N12, N13, C17, C16
 with sigma of 0.1
 C4, C5, C6, C7, N4, N3
 with sigma of 0.1
 C5, C6, C700, N400, N300, C400
 with sigma of 0.1
 C15, C16, C170, N130, N120, C140
 with sigma of 0.1
3. Uiso/Uaniso restraints and constraints
: with sigma of 0.2 and sigma for terminal atoms of 0.2
4. Others
 Fixed Sof: Zn1(0.8) Cu1(0.8) F1(0.8) N4(0.8) N3(0.8) N12(0.8) C700(0.2)
 N8(0.8) H16(0.8) H16A(0.2) C400(0.2) H15(0.8) H15A(0.2) H3B(0.2) H3A(0.8)
 N13(0.8) N9(0.8) H18(0.8) H18A(0.2) H13(0.8) H13A(0.2) H8B(0.2) H8A(0.8)
 H26A(0.2) H26(0.8) F4(0.8) H28A(0.2) H28(0.8) C270(0.2) C14(0.8) H25A(0.2)
 H25(0.8) H23A(0.2) H23(0.8) C240(0.2) H6B(0.2) H6A(0.8) C17(0.8) H5A(0.8)
 H5B(0.2) F3(0.8) Zn2(0.2) Cu2(0.2) N300(0.2) N130(0.2) N400(0.2) N120(0.2)
 N16(0.2) N800(0.2) F400(0.2) F300(0.2) F100(0.2) C170(0.2) C4(0.8) C7(0.8)
 C24(0.8) C27(0.8) C140(0.2)
5.a Secondary CH2 refined with riding coordinates:
 C22(H22A,H22B), C12(H12A,H12B), C21(H21A,H21B), C30(H30A,H30B), C11(H11A,
 H11B), C19(H19A,H19B), C29(H29A,H29B), C1(H1A,H1B), C9(H9A,H9B), C20(H20A,
 H20B), C10(H10A,H10B), C2(H2A,H2B)
5.b Aromatic/amide H refined with riding coordinates:
 C16(H16), C16(H16A), C15(H15), C15(H15A), C3(H3B), C3(H3A), C18(H18),
 C18(H18A), C13(H13), C13(H13A), C8(H8B), C8(H8A), C26(H26A), C26(H26),
 C28(H28A), C28(H28), C25(H25A), C25(H25), C23(H23A), C23(H23), C6(H6B),
 C6(H6A), C5(H5A), C5(H5B)
;
_olex2_submission_special_instructions 'No special instructions were received'
_oxdiff_exptl_absorpt_empirical_details
;
Empirical correction (ABSPACK) includes:
- Absorption correction using spherical harmonics
- Frame scaling
;
_oxdiff_exptl_absorpt_empirical_full_max 1.360
_oxdiff_exptl_absorpt_empirical_full_min 0.751

loop_
_space_group_symop_operation_xyz
'x, y, z'
'-x+1/2, y+1/2, -z+1/2'
'-x, -y, -z'
'x-1/2, -y-1/2, z-1/2'

loop_
_atom_site_label
_atom_site_type_symbol
_atom_site_fract_x
_atom_site_fract_y
_atom_site_fract_z
_atom_site_U_iso_or_equiv
_atom_site_adp_type
_atom_site_occupancy
_atom_site_site_symmetry_order
_atom_site_calc_flag
_atom_site_refinement_flags_posn
_atom_site_refinement_flags_adp
_atom_site_refinement_flags_occupancy
_atom_site_disorder_assembly
_atom_site_disorder_group
Zn1 Zn 0.37176(7) 0.63583(5) 0.32796(5) 0.02946(19) Uani 0.8 1 d . . P A 1
Cu1 Cu 0.69530(7) 0.50680(5) 0.31007(5) 0.0296(2) Uani 0.8 1 d . . P B 1
F7 F 0.0810(2) 0.29390(18) 0.39852(16) 0.0473(7) Uani 1 1 d . . . . .
F5 F 0.0763(2) 0.36382(18) 0.28977(15) 0.0475(6) Uani 1 1 d . . . . .
F8 F 0.1781(2) 0.41574(17) 0.40291(15) 0.0476(7) Uani 1 1 d . . . . .
F10 F 0.4974(2) 0.86891(18) 0.52937(17) 0.0516(7) Uani 1 1 d . . . . .
F6 F 0.2134(2) 0.28353(19) 0.35771(18) 0.0548(7) Uani 1 1 d . . . . .
F11 F 0.3608(2) 0.84385(18) 0.56258(18) 0.0545(8) Uani 1 1 d . . . . .
F9 F 0.3566(2) 0.9473(2) 0.47298(17) 0.0566(8) Uani 1 1 d . . . . .
F12 F 0.4468(3) 0.9731(2) 0.59591(17) 0.0609(8) Uani 1 1 d . . . . .
F2 F 0.6156(2) 0.3731(3) 0.08010(19) 0.0784(11) Uani 1 1 d . . . . .
N11 N 0.6652(2) 0.3766(2) 0.3015(2) 0.0325(8) Uani 1 1 d . . . . .
N5 N 0.3536(3) 0.7759(2) 0.3325(2) 0.0330(8) Uani 1 1 d . . . . .
N14 N 0.3383(2) 0.5921(2) 0.4295(2) 0.0334(8) Uani 1 1 d . . . . .
N10 N 0.6939(3) 0.5707(2) 0.2157(2) 0.0330(8) Uani 1 1 d . . . . .
N7 N 0.2365(2) 0.5884(2) 0.2446(2) 0.0345(8) Uani 1 1 d . . . . .
N2 N 0.7878(2) 0.5576(2) 0.4058(2) 0.0346(8) Uani 1 1 d . . . . .
N1 N 0.8470(2) 0.4541(2) 0.3019(2) 0.0334(8) Uani 1 1 d . . . . .
N6 N 0.1786(3) 0.6995(2) 0.3467(2) 0.0378(8) Uani 1 1 d . . . . .
F1 F 0.4548(4) 0.3387(5) 0.0251(3) 0.087(2) Uani 0.8 1 d . . P C 1
N4 N 0.5244(3) 0.6894(3) 0.3801(3) 0.0287(9) Uani 0.8 1 d . . P A 1
N3 N 0.6081(3) 0.6420(3) 0.3976(3) 0.0306(9) Uani 0.8 1 d . . P A 1
N12 N 0.4992(3) 0.4569(3) 0.3257(3) 0.0315(9) Uani 0.8 1 d . . P A 1
C700 C 0.540(2) 0.776(2) 0.3716(14) 0.023(8) Uiso 0.2 1 d . . P A 2
N8 N 0.4111(3) 0.6163(3) 0.2245(2) 0.0306(9) Uani 0.8 1 d . . P A 1
C16 C 0.4256(3) 0.3650(3) 0.4250(2) 0.0319(9) Uani 1 1 d . . . . .
H16 H 0.398206 0.335351 0.458391 0.038 Uiso 0.8 1 calc R U P D 1
H16A H 0.380009 0.333411 0.442813 0.038 Uiso 0.2 1 calc R U P E 2
C400 C 0.690(2) 0.692(2) 0.4037(14) 0.023(7) Uiso 0.2 1 d . . P A 2
C15 C 0.4845(3) 0.3211(3) 0.3916(2) 0.0326(9) Uani 1 1 d . . . . .
H15 H 0.497958 0.259081 0.399820 0.039 Uiso 0.8 1 calc R U P F 1
H15A H 0.480931 0.258125 0.384988 0.039 Uiso 0.2 1 calc R U P G 2
C3 C 0.7880(3) 0.6313(3) 0.4392(2) 0.0347(9) Uani 1 1 d . . . . .
H3B H 0.842135 0.649722 0.482045 0.042 Uiso 0.2 1 calc R U P A 2
H3A H 0.848649 0.652182 0.474547 0.042 Uiso 0.8 1 calc R U P A 1
N13 N 0.4399(3) 0.4972(3) 0.3577(3) 0.0316(9) Uani 0.8 1 d . . P A 1
N9 N 0.5036(3) 0.6211(3) 0.2218(2) 0.0310(9) Uani 0.8 1 d . . P A 1
C18 C 0.3586(3) 0.5116(3) 0.4501(3) 0.0391(10) Uani 1 1 d . . . . .
H18 H 0.342589 0.488015 0.491843 0.047 Uiso 0.8 1 calc R U P H 1
H18A H 0.322574 0.483649 0.478572 0.047 Uiso 0.2 1 calc R U P I 2
C13 C 0.6000(3) 0.3304(3) 0.3179(3) 0.0369(10) Uani 1 1 d . . . . .
H13 H 0.600436 0.267315 0.312426 0.044 Uiso 0.8 1 calc R U P J 1
H13A H 0.584560 0.271583 0.298454 0.044 Uiso 0.2 1 calc R U P K 2
C8 C 0.4319(3) 0.8219(3) 0.3591(2) 0.0356(9) Uani 1 1 d . . . . .
H8B H 0.428030 0.882985 0.371745 0.043 Uiso 0.2 1 calc R U P A 2
H8A H 0.428043 0.885274 0.359911 0.043 Uiso 0.8 1 calc R U P A 1
C26 C 0.3483(3) 0.5640(3) 0.0975(3) 0.0389(10) Uani 1 1 d . . . . .
H26A H 0.290014 0.564105 0.054059 0.047 Uiso 0.2 1 calc R U P L 2
H26 H 0.293610 0.545114 0.055292 0.047 Uiso 0.8 1 calc R U P M 1
F4 F 0.5162(3) 0.3697(4) 0.1477(3) 0.0778(13) Uani 0.8 1 d . . P C 1
C28 C 0.2412(3) 0.5743(3) 0.1792(3) 0.0407(10) Uani 1 1 d . . . . .
H28A H 0.182243 0.574122 0.136300 0.049 Uiso 0.2 1 calc R U P N 2
H28 H 0.183499 0.556643 0.138944 0.049 Uiso 0.8 1 calc R U P O 1
C270 C 0.345(3) 0.5571(17) 0.169(2) 0.039(10) Uiso 0.2 1 d . . P A 2
C22 C 0.7950(3) 0.5761(3) 0.2102(3) 0.0411(11) Uani 1 1 d . . . . .
H22A H 0.834478 0.621408 0.246296 0.049 Uiso 1 1 calc R U . . .
H22B H 0.790605 0.594768 0.158352 0.049 Uiso 1 1 calc R U . . .
C14 C 0.5246(5) 0.3712(4) 0.3448(4) 0.0282(12) Uani 0.8 1 d . . P A 1
C25 C 0.4419(4) 0.5709(3) 0.0927(3) 0.0402(10) Uani 1 1 d . . . . .
H25A H 0.449985 0.578426 0.044632 0.048 Uiso 0.2 1 calc R U P P 2
H25 H 0.454043 0.558371 0.046734 0.048 Uiso 0.8 1 calc R U P Q 1
C23 C 0.6226(3) 0.5943(3) 0.1577(3) 0.0420(11) Uani 1 1 d . . . . .
H23A H 0.632004 0.627340 0.117226 0.050 Uiso 0.2 1 calc R U P R 2
H23 H 0.636474 0.611314 0.113298 0.050 Uiso 0.8 1 calc R U P S 1
C12 C 0.7326(3) 0.3286(3) 0.2696(3) 0.0425(11) Uani 1 1 d . . . . .
H12A H 0.712838 0.340950 0.214549 0.051 Uiso 1 1 calc R U . . .
H12B H 0.726507 0.263506 0.276332 0.051 Uiso 1 1 calc R U . . .
C240 C 0.525(2) 0.5668(18) 0.1583(19) 0.032(8) Uiso 0.2 1 d . . P A 2
C6 C 0.6164(3) 0.8230(3) 0.4208(3) 0.0414(11) Uani 1 1 d . . . . .
H6B H 0.610127 0.881029 0.439281 0.050 Uiso 0.2 1 calc R U P A 2
H6A H 0.617284 0.885503 0.429797 0.050 Uiso 0.8 1 calc R U P A 1
C17 C 0.4079(5) 0.4548(4) 0.4077(4) 0.0292(12) Uani 0.8 1 d . . P A 1
C21 C 0.8464(3) 0.4854(3) 0.2281(3) 0.0388(10) Uani 1 1 d . . . . .
H21A H 0.811110 0.441601 0.188674 0.047 Uiso 1 1 calc R U . . .
H21B H 0.915558 0.490562 0.227980 0.047 Uiso 1 1 calc R U . . .
C30 C 0.1059(3) 0.6655(3) 0.2785(3) 0.0460(12) Uani 1 1 d . . . . .
H30A H 0.095616 0.709624 0.237192 0.055 Uiso 1 1 calc R U . . .
H30B H 0.041807 0.657101 0.287397 0.055 Uiso 1 1 calc R U . . .
C11 C 0.8393(3) 0.3567(3) 0.3075(3) 0.0397(10) Uani 1 1 d . . . . .
H11A H 0.861890 0.338553 0.361512 0.048 Uiso 1 1 calc R U . . .
H11B H 0.882270 0.327029 0.282601 0.048 Uiso 1 1 calc R U . . .
C19 C 0.2836(3) 0.6444(3) 0.4694(3) 0.0412(10) Uani 1 1 d . . . . .
H19A H 0.316508 0.702818 0.484980 0.049 Uiso 1 1 calc R U . . .
H19B H 0.283234 0.612070 0.515511 0.049 Uiso 1 1 calc R U . . .
C5 C 0.7028(3) 0.7758(3) 0.4397(3) 0.0436(11) Uani 1 1 d . . . . .
H5A H 0.764854 0.804851 0.462331 0.052 Uiso 0.8 1 calc R U P A 1
H5B H 0.764608 0.797020 0.473121 0.052 Uiso 0.2 1 calc R U P A 2
C29 C 0.1388(3) 0.5768(3) 0.2545(3) 0.0420(11) Uani 1 1 d . . . . .
H29A H 0.143496 0.530821 0.293585 0.050 Uiso 1 1 calc R U . . .
H29B H 0.089373 0.556576 0.206245 0.050 Uiso 1 1 calc R U . . .
C1 C 0.9224(3) 0.4964(3) 0.3657(3) 0.0440(11) Uani 1 1 d . . . . .
H1A H 0.941194 0.554899 0.349697 0.053 Uiso 1 1 calc R U . . .
H1B H 0.982533 0.458369 0.382527 0.053 Uiso 1 1 calc R U . . .
C9 C 0.2583(3) 0.8235(3) 0.3043(3) 0.0419(11) Uani 1 1 d . . . . .
H9A H 0.224920 0.809096 0.250064 0.050 Uiso 1 1 calc R U . . .
H9B H 0.270213 0.888757 0.308713 0.050 Uiso 1 1 calc R U . . .
F3 F 0.5613(4) 0.2434(3) 0.1101(4) 0.0992(19) Uani 0.8 1 d . . P C 1
C20 C 0.1781(3) 0.6586(3) 0.4173(3) 0.0428(11) Uani 1 1 d . . . . .
H20A H 0.142993 0.600518 0.406370 0.051 Uiso 1 1 calc R U . . .
H20B H 0.142430 0.697767 0.442284 0.051 Uiso 1 1 calc R U . . .
C10 C 0.1917(3) 0.7966(3) 0.3497(3) 0.0450(12) Uani 1 1 d . . . . .
H10A H 0.222147 0.815955 0.403033 0.054 Uiso 1 1 calc R U . . .
H10B H 0.126267 0.826189 0.328465 0.054 Uiso 1 1 calc R U . . .
C2 C 0.8828(3) 0.5099(4) 0.4310(3) 0.0511(13) Uani 1 1 d . . . . .
H2A H 0.873850 0.451099 0.452044 0.061 Uiso 1 1 calc R U . . .
H2B H 0.931613 0.544525 0.471668 0.061 Uiso 1 1 calc R U . . .
B3 B 0.4153(4) 0.9091(3) 0.5399(3) 0.0342(10) Uani 1 1 d . . . . .
B2 B 0.1364(4) 0.3386(3) 0.3612(3) 0.0378(11) Uani 1 1 d . . . . .
B1 B 0.5343(5) 0.3267(5) 0.0851(4) 0.0568(16) Uani 1 1 d . . . . .
Zn2 Zn 0.6515(2) 0.52153(19) 0.31583(17) 0.0247(6) Uani 0.2 1 d . . P A 2
Cu2 Cu 0.3304(3) 0.6431(2) 0.3374(2) 0.0277(8) Uani 0.2 1 d . . P A 2
N300 N 0.6261(11) 0.6519(10) 0.3602(9) 0.021(3) Uiso 0.2 1 d . . P A 2
N130 N 0.5009(10) 0.5063(9) 0.4078(8) 0.019(3) Uani 0.2 1 d . . P A 2
N400 N 0.5407(12) 0.6941(10) 0.3386(9) 0.024(3) Uani 0.2 1 d . . P A 2
N120 N 0.5580(10) 0.4600(10) 0.3757(7) 0.020(3) Uiso 0.2 1 d . . P A 2
N16 N 0.5149(13) 0.5428(9) 0.2248(9) 0.028(4) Uani 0.2 1 d . . P A 2
N800 N 0.4241(12) 0.5408(9) 0.2304(9) 0.026(3) Uani 0.2 1 d . . P A 2
F400 F 0.5301(9) 0.2777(10) 0.1437(7) 0.039(3) Uani 0.2 1 d . . P C 2
F300 F 0.5138(12) 0.2513(11) 0.0203(9) 0.066(5) Uani 0.2 1 d . . P C 2
F100 F 0.4420(16) 0.3680(12) 0.0573(15) 0.068(7) Uani 0.2 1 d . . P C 2
C170 C 0.4350(15) 0.4598(17) 0.4321(10) 0.017(6) Uiso 0.2 1 d . . P A 2
C4 C 0.6991(5) 0.6849(5) 0.4255(4) 0.0284(15) Uani 0.8 1 d . . P A 1
C7 C 0.5268(5) 0.7782(4) 0.3882(4) 0.0287(14) Uani 0.8 1 d . . P A 1
C24 C 0.5171(5) 0.5965(5) 0.1566(4) 0.0330(15) Uani 0.8 1 d . . P A 1
C27 C 0.3363(5) 0.5855(5) 0.1657(4) 0.0331(15) Uani 0.8 1 d . . P A 1
C140 C 0.5473(19) 0.371(2) 0.3689(12) 0.025(7) Uiso 0.2 1 d . . P A 2

loop_
_atom_site_aniso_label
_atom_site_aniso_U_11
_atom_site_aniso_U_22
_atom_site_aniso_U_33
_atom_site_aniso_U_23
_atom_site_aniso_U_13
_atom_site_aniso_U_12
Zn1 0.0256(4) 0.0223(4) 0.0413(4) 0.0042(3) 0.0123(4) 0.0009(3)
Cu1 0.0262(5) 0.0227(4) 0.0406(5) -0.0002(3) 0.0122(4) -0.0023(4)
F7 0.0443(15) 0.0443(15) 0.0529(16) -0.0022(12) 0.0157(13) -0.0151(12)
F5 0.0507(16) 0.0485(16) 0.0408(15) -0.0036(12) 0.0119(13) 0.0054(13)
F8 0.0585(17) 0.0356(14) 0.0483(16) -0.0057(12) 0.0174(14) -0.0172(12)
F10 0.0517(16) 0.0436(15) 0.0707(19) 0.0167(14) 0.0353(15) 0.0146(13)
F6 0.0407(15) 0.0473(16) 0.075(2) -0.0039(15) 0.0179(15) 0.0070(13)
F11 0.0618(18) 0.0383(15) 0.077(2) 0.0092(14) 0.0416(17) 0.0040(13)
F9 0.0451(16) 0.0632(19) 0.0537(17) 0.0172(15) 0.0057(14) 0.0078(14)
F12 0.077(2) 0.0455(17) 0.0547(18) -0.0099(14) 0.0138(16) -0.0018(15)
F2 0.0364(16) 0.139(3) 0.059(2) 0.025(2) 0.0154(15) -0.0076(19)
N11 0.0265(17) 0.0251(16) 0.046(2) -0.0003(15) 0.0128(16) 0.0004(13)
N5 0.0353(19) 0.0259(17) 0.043(2) 0.0046(15) 0.0199(17) 0.0055(14)
N14 0.0229(16) 0.0307(18) 0.047(2) -0.0004(16) 0.0120(16) -0.0010(13)
N10 0.0338(19) 0.0241(16) 0.047(2) -0.0025(15) 0.0206(17) -0.0016(14)
N7 0.0275(18) 0.0281(17) 0.045(2) 0.0058(16) 0.0083(16) 0.0020(14)
N2 0.0205(16) 0.046(2) 0.039(2) -0.0017(17) 0.0131(15) 0.0016(15)
N1 0.0274(17) 0.0309(18) 0.046(2) -0.0035(15) 0.0175(16) -0.0038(14)
N6 0.0292(18) 0.0342(19) 0.052(2) 0.0075(17) 0.0160(17) 0.0016(15)
F1 0.043(3) 0.152(7) 0.054(3) 0.030(3) 0.001(2) -0.025(3)
N4 0.030(2) 0.025(2) 0.034(3) -0.0013(18) 0.014(2) -0.0014(17)
N3 0.027(2) 0.029(2) 0.038(2) 0.0009(19) 0.014(2) -0.0008(17)
N12 0.028(2) 0.022(2) 0.047(3) 0.0048(19) 0.016(2) 0.0018(16)
N8 0.029(2) 0.022(2) 0.041(3) 0.0021(18) 0.012(2) 0.0006(16)
C16 0.0265(19) 0.029(2) 0.038(2) 0.0042(17) 0.0076(18) -0.0047(16)
C15 0.029(2) 0.0234(19) 0.041(2) 0.0060(17) 0.0055(18) -0.0039(16)
C3 0.027(2) 0.044(2) 0.036(2) -0.0032(19) 0.0148(18) -0.0095(18)
N13 0.027(2) 0.025(2) 0.043(3) 0.0059(19) 0.013(2) 0.0022(17)
N9 0.030(2) 0.028(2) 0.038(2) 0.0018(18) 0.0144(19) -0.0003(17)
C18 0.033(2) 0.031(2) 0.062(3) 0.005(2) 0.029(2) -0.0017(18)
C13 0.032(2) 0.0234(19) 0.059(3) 0.0005(19) 0.019(2) -0.0001(16)
C8 0.042(2) 0.026(2) 0.041(2) 0.0043(18) 0.018(2) -0.0002(18)
C26 0.041(2) 0.033(2) 0.037(2) 0.0015(19) 0.004(2) 0.0028(18)
F4 0.049(2) 0.108(4) 0.084(3) -0.016(3) 0.032(2) 0.003(2)
C28 0.035(2) 0.031(2) 0.049(3) 0.003(2) 0.005(2) -0.0026(18)
C22 0.038(2) 0.036(2) 0.060(3) 0.004(2) 0.030(2) 0.0014(19)
C14 0.022(3) 0.024(3) 0.036(4) 0.002(3) 0.005(3) 0.000(2)
C25 0.050(3) 0.035(2) 0.037(2) 0.0007(19) 0.015(2) 0.004(2)
C23 0.043(3) 0.045(3) 0.043(3) -0.006(2) 0.022(2) -0.007(2)
C12 0.037(2) 0.025(2) 0.073(3) -0.009(2) 0.028(2) -0.0026(18)
C6 0.042(2) 0.032(2) 0.057(3) -0.012(2) 0.026(2) -0.0113(19)
C17 0.020(3) 0.029(3) 0.034(4) 0.006(3) 0.003(3) -0.005(2)
C21 0.036(2) 0.034(2) 0.055(3) -0.001(2) 0.027(2) 0.0012(18)
C30 0.034(2) 0.041(3) 0.065(3) 0.016(2) 0.018(2) 0.010(2)
C11 0.031(2) 0.030(2) 0.062(3) 0.005(2) 0.021(2) 0.0053(17)
C19 0.035(2) 0.037(2) 0.055(3) 0.003(2) 0.019(2) 0.0054(19)
C5 0.035(2) 0.040(2) 0.061(3) -0.017(2) 0.022(2) -0.0130(19)
C29 0.026(2) 0.041(2) 0.056(3) 0.009(2) 0.010(2) -0.0004(18)
C1 0.023(2) 0.050(3) 0.060(3) -0.011(2) 0.016(2) 0.0004(19)
C9 0.039(2) 0.026(2) 0.066(3) 0.009(2) 0.025(2) 0.0072(18)
F3 0.079(4) 0.058(3) 0.140(6) 0.001(3) 0.009(4) 0.011(3)
C20 0.032(2) 0.041(2) 0.061(3) 0.008(2) 0.023(2) 0.0027(19)
C10 0.038(2) 0.032(2) 0.073(3) 0.008(2) 0.030(2) 0.0055(19)
C2 0.025(2) 0.078(4) 0.043(3) -0.011(3) 0.003(2) 0.013(2)
B3 0.042(3) 0.021(2) 0.044(3) 0.001(2) 0.020(2) 0.0002(19)
B2 0.036(3) 0.031(2) 0.048(3) -0.004(2) 0.015(2) -0.003(2)
B1 0.039(3) 0.070(4) 0.071(4) 0.019(3) 0.031(3) 0.013(3)
Zn2 0.0178(15) 0.0220(14) 0.0381(16) -0.0011(11) 0.0142(13) 0.0004(11)
Cu2 0.0162(17) 0.0253(16) 0.042(2) 0.0053(13) 0.0102(15) 0.0007(14)
N130 0.007(6) 0.016(7) 0.027(8) 0.003(6) -0.003(6) 0.000(5)
N400 0.031(9) 0.023(8) 0.019(8) 0.000(6) 0.010(7) 0.003(6)
N16 0.049(10) 0.009(7) 0.023(8) -0.002(6) 0.005(7) -0.002(6)
N800 0.025(8) 0.014(7) 0.030(9) -0.001(6) -0.001(7) -0.003(6)
F400 0.024(6) 0.054(9) 0.041(7) 0.008(6) 0.014(6) -0.008(6)
F300 0.064(10) 0.069(10) 0.075(11) -0.013(8) 0.037(9) 0.037(8)
F100 0.058(11) 0.041(9) 0.13(2) 0.012(11) 0.064(14) 0.008(7)
C4 0.033(4) 0.033(3) 0.018(3) 0.004(3) 0.007(3) -0.006(2)
C7 0.038(4) 0.022(3) 0.032(3) -0.001(2) 0.020(3) -0.004(2)
C24 0.036(3) 0.027(4) 0.036(4) 0.004(3) 0.011(3) 0.004(3)
C27 0.032(3) 0.024(3) 0.040(4) 0.002(3) 0.007(3) 0.000(3)

loop_
_atom_type_symbol
_atom_type_description
_atom_type_scat_dispersion_real
_atom_type_scat_dispersion_imag
_atom_type_scat_source
C C 0.0181 0.0091 'International Tables Vol C Tables 4.2.6.8 and 6.1.1.4'
H H 0.0000 0.0000 'International Tables Vol C Tables 4.2.6.8 and 6.1.1.4'
B B 0.0090 0.0039 'International Tables Vol C Tables 4.2.6.8 and 6.1.1.4'
Cu Cu -1.9646 0.5888 'International Tables Vol C Tables 4.2.6.8 and 6.1.1.4'
F F 0.0727 0.0534 'International Tables Vol C Tables 4.2.6.8 and 6.1.1.4'
N N 0.0311 0.0180 'International Tables Vol C Tables 4.2.6.8 and 6.1.1.4'
Zn Zn -1.5491 0.6778 'International Tables Vol C Tables 4.2.6.8 and 6.1.1.4'

loop_
_geom_angle_atom_site_label_1
_geom_angle_atom_site_label_2
_geom_angle_atom_site_label_3
_geom_angle
_geom_angle_site_symmetry_1
_geom_angle_site_symmetry_3
_geom_angle_publ_flag
N5 Zn1 N14 101.25(13) . . ?
N5 Zn1 N7 105.21(14) . . ?
N5 Zn1 N4 74.94(14) . . ?
N5 Zn1 N8 103.66(14) . . ?
N5 Zn1 N13 159.87(16) . . ?
N14 Zn1 N4 100.94(16) . . ?
N14 Zn1 N13 73.54(14) . . ?
N7 Zn1 N14 97.32(14) . . ?
N7 Zn1 N4 161.35(16) . . ?
N7 Zn1 N8 75.51(15) . . ?
N7 Zn1 N13 94.81(15) . . ?
N4 Zn1 N13 86.82(16) . . ?
N8 Zn1 N14 155.09(14) . . ?
N8 Zn1 N4 86.27(17) . . ?
N8 Zn1 N13 83.20(15) . . ?
N11 Cu1 N10 117.30(15) . . ?
N11 Cu1 N1 81.14(13) . . ?
N10 Cu1 N1 80.99(14) . . ?
N2 Cu1 N11 120.49(16) . . ?
N2 Cu1 N10 114.85(15) . . ?
N2 Cu1 N1 80.58(13) . . ?
C13 N11 Cu1 131.8(3) . . ?
C13 N11 C12 117.3(3) . . ?
C13 N11 Zn2 113.8(3) . . ?
C12 N11 Cu1 110.9(3) . . ?
C12 N11 Zn2 128.6(3) . . ?
C8 N5 Zn1 116.8(3) . . ?
C8 N5 C9 117.9(4) . . ?
C8 N5 Cu2 130.8(3) . . ?
C9 N5 Zn1 125.2(3) . . ?
C9 N5 Cu2 110.3(3) . . ?
C18 N14 Zn1 116.8(3) . . ?
C18 N14 C19 117.2(4) . . ?
C18 N14 Cu2 127.7(3) . . ?
C19 N14 Zn1 125.6(3) . . ?
C19 N14 Cu2 111.9(3) . . ?
C22 N10 Cu1 111.2(3) . . ?
C22 N10 Zn2 127.3(3) . . ?
C23 N10 Cu1 131.1(3) . . ?
C23 N10 C22 116.7(4) . . ?
C23 N10 Zn2 115.9(3) . . ?
C28 N7 Zn1 115.6(3) . . ?
C28 N7 C29 117.2(4) . . ?
C28 N7 Cu2 132.7(3) . . ?
C29 N7 Zn1 127.1(3) . . ?
C29 N7 Cu2 109.3(3) . . ?
C3 N2 Cu1 132.0(3) . . ?
C3 N2 C2 114.5(4) . . ?
C3 N2 Zn2 116.9(3) . . ?
C2 N2 Cu1 111.8(3) . . ?
C2 N2 Zn2 128.5(3) . . ?
C21 N1 Cu1 103.7(2) . . ?
C21 N1 C11 114.2(4) . . ?
C21 N1 C1 114.0(3) . . ?
C11 N1 Cu1 103.6(2) . . ?
C1 N1 Cu1 104.2(2) . . ?
C1 N1 C11 115.1(4) . . ?
C30 N6 C20 115.7(4) . . ?
C30 N6 C10 115.5(4) . . ?
C30 N6 Cu2 102.4(3) . . ?
C20 N6 C10 114.9(4) . . ?
C20 N6 Cu2 101.2(3) . . ?
C10 N6 Cu2 104.3(3) . . ?
N3 N4 Zn1 125.8(3) . . ?
N3 N4 C7 120.9(5) . . ?
C7 N4 Zn1 113.2(4) . . ?
N4 N3 C4 119.8(5) . . ?
N13 N12 C14 117.9(4) . . ?
C6 C700 C8 112(2) . . ?
C6 C700 N400 130(2) . . ?
N400 C700 C8 118(2) . . ?
N9 N8 Zn1 124.5(3) . . ?
C27 N8 Zn1 113.7(4) . . ?
C27 N8 N9 121.1(5) . . ?
C15 C16 H16 121.6 . . ?
C15 C16 H16A 121.1 . . ?
C15 C16 C17 116.8(4) . . ?
C15 C16 C170 117.9(10) . . ?
C17 C16 H16 121.6 . . ?
C170 C16 H16A 121.1 . . ?
C5 C400 C3 110(2) . . ?
N300 C400 C3 112(2) . . ?
N300 C400 C5 138(3) . . ?
C16 C15 H15 121.2 . . ?
C16 C15 H15A 121.4 . . ?
C16 C15 C14 117.7(4) . . ?
C14 C15 H15 121.2 . . ?
C140 C15 C16 117.2(14) . . ?
C140 C15 H15A 121.4 . . ?
N2 C3 C400 115.1(12) . . ?
N2 C3 H3B 122.5 . . ?
N2 C3 H3A 118.8 . . ?
N2 C3 C4 122.3(5) . . ?
C400 C3 H3B 122.5 . . ?
C4 C3 H3A 118.8 . . ?
N12 N13 Zn1 125.9(3) . . ?
C17 N13 Zn1 112.8(4) . . ?
C17 N13 N12 121.1(4) . . ?
N8 N9 C24 117.3(5) . . ?
N14 C18 H18 120.7 . . ?
N14 C18 H18A 118.5 . . ?
N14 C18 C17 118.7(4) . . ?
N14 C18 C170 123.0(10) . . ?
C17 C18 H18 120.7 . . ?
C170 C18 H18A 118.5 . . ?
N11 C13 H13 118.8 . . ?
N11 C13 H13A 120.4 . . ?
N11 C13 C14 122.3(4) . . ?
N11 C13 C140 119.2(13) . . ?
C14 C13 H13 118.8 . . ?
C140 C13 H13A 120.4 . . ?
N5 C8 C700 119.4(12) . . ?
N5 C8 H8B 120.3 . . ?
N5 C8 H8A 120.0 . . ?
N5 C8 C7 119.9(4) . . ?
C700 C8 H8B 120.3 . . ?
C7 C8 H8A 120.0 . . ?
C270 C26 H26A 122.6 . . ?
C270 C26 C25 114.7(16) . . ?
C25 C26 H26A 122.6 . . ?
C25 C26 H26 121.1 . . ?
C25 C26 C27 117.7(5) . . ?
C27 C26 H26 121.1 . . ?
N7 C28 H28A 120.0 . . ?
N7 C28 H28 120.2 . . ?
N7 C28 C270 119.9(14) . . ?
N7 C28 C27 119.7(5) . . ?
C270 C28 H28A 120.0 . . ?
C27 C28 H28 120.2 . . ?
C26 C270 C28 116(3) . . ?
N800 C270 C26 125(3) . . ?
N800 C270 C28 119(3) . . ?
N10 C22 H22A 109.6 . . ?
N10 C22 H22B 109.6 . . ?
N10 C22 C21 110.1(3) . . ?
H22A C22 H22B 108.2 . . ?
C21 C22 H22A 109.6 . . ?
C21 C22 H22B 109.6 . . ?
N12 C14 C15 122.7(5) . . ?
N12 C14 C13 118.0(5) . . ?
C15 C14 C13 119.2(5) . . ?
C26 C25 H25A 119.8 . . ?
C26 C25 H25 121.2 . . ?
C26 C25 C240 120.3(14) . . ?
C240 C25 H25A 119.8 . . ?
C24 C25 C26 117.6(5) . . ?
C24 C25 H25 121.2 . . ?
N10 C23 H23A 122.8 . . ?
N10 C23 H23 118.8 . . ?
N10 C23 C240 114.4(14) . . ?
N10 C23 C24 122.4(5) . . ?
C240 C23 H23A 122.8 . . ?
C24 C23 H23 118.8 . . ?
N11 C12 H12A 109.3 . . ?
N11 C12 H12B 109.3 . . ?
N11 C12 C11 111.4(4) . . ?
H12A C12 H12B 108.0 . . ?
C11 C12 H12A 109.3 . . ?
C11 C12 H12B 109.3 . . ?
C25 C240 C23 121(2) . . ?
N16 C240 C25 120(2) . . ?
N16 C240 C23 119(3) . . ?
C700 C6 H6B 124.5 . . ?
C5 C6 C700 111.0(13) . . ?
C5 C6 H6B 124.5 . . ?
C5 C6 H6A 120.5 . . ?
C5 C6 C7 119.0(5) . . ?
C7 C6 H6A 120.5 . . ?
C16 C17 C18 120.7(5) . . ?
N13 C17 C16 123.2(5) . . ?
N13 C17 C18 115.8(5) . . ?
N1 C21 C22 110.2(3) . . ?
N1 C21 H21A 109.6 . . ?
N1 C21 H21B 109.6 . . ?
C22 C21 H21A 109.6 . . ?
C22 C21 H21B 109.6 . . ?
H21A C21 H21B 108.1 . . ?
N6 C30 H30A 109.3 . . ?
N6 C30 H30B 109.3 . . ?
N6 C30 C29 111.5(4) . . ?
H30A C30 H30B 108.0 . . ?
C29 C30 H30A 109.3 . . ?
C29 C30 H30B 109.3 . . ?
N1 C11 C12 109.3(3) . . ?
N1 C11 H11A 109.8 . . ?
N1 C11 H11B 109.8 . . ?
C12 C11 H11A 109.8 . . ?
C12 C11 H11B 109.8 . . ?
H11A C11 H11B 108.3 . . ?
N14 C19 H19A 109.8 . . ?
N14 C19 H19B 109.8 . . ?
N14 C19 C20 109.3(4) . . ?
H19A C19 H19B 108.3 . . ?
C20 C19 H19A 109.8 . . ?
C20 C19 H19B 109.8 . . ?
C400 C5 H5B 124.0 . . ?
C6 C5 C400 112.0(14) . . ?
C6 C5 H5A 120.5 . . ?
C6 C5 H5B 124.0 . . ?
C6 C5 C4 119.1(5) . . ?
C4 C5 H5A 120.5 . . ?
N7 C29 C30 109.3(4) . . ?
N7 C29 H29A 109.8 . . ?
N7 C29 H29B 109.8 . . ?
C30 C29 H29A 109.8 . . ?
C30 C29 H29B 109.8 . . ?
H29A C29 H29B 108.3 . . ?
N1 C1 H1A 109.6 . . ?
N1 C1 H1B 109.6 . . ?
N1 C1 C2 110.2(4) . . ?
H1A C1 H1B 108.1 . . ?
C2 C1 H1A 109.6 . . ?
C2 C1 H1B 109.6 . . ?
N5 C9 H9A 109.6 . . ?
N5 C9 H9B 109.6 . . ?
N5 C9 C10 110.2(4) . . ?
H9A C9 H9B 108.1 . . ?
C10 C9 H9A 109.6 . . ?
C10 C9 H9B 109.6 . . ?
N6 C20 C19 109.9(3) . . ?
N6 C20 H20A 109.7 . . ?
N6 C20 H20B 109.7 . . ?
C19 C20 H20A 109.7 . . ?
C19 C20 H20B 109.7 . . ?
H20A C20 H20B 108.2 . . ?
N6 C10 C9 109.7(4) . . ?
N6 C10 H10A 109.7 . . ?
N6 C10 H10B 109.7 . . ?
C9 C10 H10A 109.7 . . ?
C9 C10 H10B 109.7 . . ?
H10A C10 H10B 108.2 . . ?
N2 C2 C1 111.0(4) . . ?
N2 C2 H2A 109.4 . . ?
N2 C2 H2B 109.4 . . ?
C1 C2 H2A 109.4 . . ?
C1 C2 H2B 109.4 . . ?
H2A C2 H2B 108.0 . . ?
F10 B3 F11 108.7(3) . . ?
F9 B3 F10 109.7(4) . . ?
F9 B3 F11 109.5(4) . . ?
F9 B3 F12 110.4(4) . . ?
F12 B3 F10 109.3(4) . . ?
F12 B3 F11 109.2(4) . . ?
F7 B2 F8 108.9(4) . . ?
F7 B2 F6 109.1(4) . . ?
F5 B2 F7 110.1(4) . . ?
F5 B2 F8 109.0(4) . . ?
F5 B2 F6 111.3(4) . . ?
F6 B2 F8 108.4(4) . . ?
F2 B1 F4 102.2(6) . . ?
F2 B1 F300 104.5(7) . . ?
F2 B1 F100 117.5(9) . . ?
F1 B1 F2 112.3(5) . . ?
F1 B1 F4 107.2(5) . . ?
F1 B1 F3 119.4(7) . . ?
F3 B1 F2 109.9(5) . . ?
F3 B1 F4 104.0(6) . . ?
F400 B1 F2 126.8(8) . . ?
F400 B1 F300 100.7(10) . . ?
F400 B1 F100 104.9(11) . . ?
F100 B1 F300 96.8(12) . . ?
N11 Zn2 N10 99.26(17) . . ?
N11 Zn2 N120 75.1(4) . . ?
N2 Zn2 N11 104.23(19) . . ?
N2 Zn2 N10 98.21(17) . . ?
N2 Zn2 N300 72.9(4) . . ?
N2 Zn2 N120 104.3(4) . . ?
N300 Zn2 N11 162.4(4) . . ?
N300 Zn2 N10 98.4(4) . . ?
N300 Zn2 N120 88.6(6) . . ?
N120 Zn2 N10 157.5(4) . . ?
N16 Zn2 N11 98.2(4) . . ?
N16 Zn2 N10 73.6(5) . . ?
N16 Zn2 N2 157.1(4) . . ?
N16 Zn2 N300 87.0(6) . . ?
N16 Zn2 N120 85.5(6) . . ?
N5 Cu2 N6 79.71(18) . . ?
N14 Cu2 N5 119.1(2) . . ?
N14 Cu2 N7 117.4(2) . . ?
N14 Cu2 N6 81.71(19) . . ?
N7 Cu2 N5 116.0(2) . . ?
N7 Cu2 N6 80.99(19) . . ?
C400 N300 Zn2 121.9(19) . . ?
C400 N300 N400 114(2) . . ?
N400 N300 Zn2 124.4(12) . . ?
N120 N130 C170 118.0(16) . . ?
N300 N400 C700 116.0(19) . . ?
N130 N120 Zn2 124.4(11) . . ?
C140 N120 Zn2 115.8(16) . . ?
C140 N120 N130 119.0(18) . . ?
C240 N16 Zn2 114.9(18) . . ?
N800 N16 C240 119(2) . . ?
N800 N16 Zn2 125.8(12) . . ?
N16 N800 C270 119(2) . . ?
C16 C170 C18 119.6(17) . . ?
N130 C170 C16 122.0(18) . . ?
N130 C170 C18 117.1(18) . . ?
N3 C4 C3 117.7(6) . . ?
N3 C4 C5 120.0(6) . . ?
C5 C4 C3 122.3(6) . . ?
N4 C7 C8 115.1(6) . . ?
N4 C7 C6 120.9(6) . . ?
C6 C7 C8 124.0(5) . . ?
N9 C24 C25 124.0(6) . . ?
N9 C24 C23 116.0(5) . . ?
C25 C24 C23 120.0(6) . . ?
N8 C27 C26 122.1(6) . . ?
N8 C27 C28 115.5(6) . . ?
C26 C27 C28 122.5(6) . . ?
C15 C140 C13 120(2) . . ?
C15 C140 N120 126(2) . . ?
N120 C140 C13 113(2) . . ?

loop_
_geom_bond_atom_site_label_1
_geom_bond_atom_site_label_2
_geom_bond_distance
_geom_bond_site_symmetry_2
_geom_bond_publ_flag
Zn1 N5 2.117(3) . ?
Zn1 N14 2.204(4) . ?
Zn1 N7 2.160(4) . ?
Zn1 N4 2.219(4) . ?
Zn1 N8 2.205(4) . ?
Zn1 N13 2.280(4) . ?
Cu1 N11 1.990(3) . ?
Cu1 N10 2.001(4) . ?
Cu1 N2 1.988(4) . ?
Cu1 N1 2.355(3) . ?
F7 B2 1.388(6) . ?
F5 B2 1.378(6) . ?
F8 B2 1.409(6) . ?
F10 B3 1.389(5) . ?
F6 B2 1.392(6) . ?
F11 B3 1.398(5) . ?
F9 B3 1.378(6) . ?
F12 B3 1.378(6) . ?
F2 B1 1.381(7) . ?
N11 C13 1.273(5) . ?
N11 C12 1.475(5) . ?
N11 Zn2 2.202(4) . ?
N5 C8 1.266(6) . ?
N5 C9 1.469(5) . ?
N5 Cu2 2.022(5) . ?
N14 C18 1.269(5) . ?
N14 C19 1.470(5) . ?
N14 Cu2 1.851(5) . ?
N10 C22 1.481(5) . ?
N10 C23 1.267(6) . ?
N10 Zn2 2.272(4) . ?
N7 C28 1.264(6) . ?
N7 C29 1.475(5) . ?
N7 Cu2 1.984(5) . ?
N2 C3 1.268(6) . ?
N2 C2 1.464(5) . ?
N2 Zn2 2.175(5) . ?
N1 C21 1.453(6) . ?
N1 C11 1.468(5) . ?
N1 C1 1.460(6) . ?
N6 C30 1.442(6) . ?
N6 C20 1.457(6) . ?
N6 C10 1.463(6) . ?
N6 Cu2 2.382(5) . ?
F1 B1 1.317(8) . ?
N4 N3 1.333(6) . ?
N4 C7 1.337(8) . ?
N3 C4 1.385(8) . ?
N12 N13 1.330(6) . ?
N12 C14 1.349(8) . ?
C700 C8 1.63(3) . ?
C700 C6 1.37(3) . ?
C700 N400 1.37(4) . ?
N8 N9 1.338(6) . ?
N8 C27 1.335(8) . ?
C16 H16 0.9500 . ?
C16 H16A 0.9500 . ?
C16 C15 1.368(6) . ?
C16 C17 1.386(7) . ?
C16 C170 1.43(3) . ?
C400 C3 1.61(3) . ?
C400 C5 1.41(3) . ?
C400 N300 1.16(4) . ?
C15 H15 0.9500 . ?
C15 H15A 0.9500 . ?
C15 C14 1.410(8) . ?
C15 C140 1.34(3) . ?
C3 H3B 0.9500 . ?
C3 H3A 0.9500 . ?
C3 C4 1.450(9) . ?
N13 C17 1.329(7) . ?
N9 C24 1.347(8) . ?
C18 H18 0.9500 . ?
C18 H18A 0.9500 . ?
C18 C17 1.489(8) . ?
C18 C170 1.46(2) . ?
C13 H13 0.9500 . ?
C13 H13A 0.9500 . ?
C13 C14 1.463(8) . ?
C13 C140 1.52(3) . ?
C8 H8B 0.9500 . ?
C8 H8A 0.9500 . ?
C8 C7 1.437(8) . ?
C26 H26A 0.9500 . ?
C26 H26 0.9500 . ?
C26 C270 1.35(4) . ?
C26 C25 1.371(6) . ?
C26 C27 1.380(9) . ?
F4 B1 1.432(8) . ?
C28 H28A 0.9500 . ?
C28 H28 0.9500 . ?
C28 C270 1.58(4) . ?
C28 C27 1.469(8) . ?
C270 N800 1.34(4) . ?
C22 H22A 0.9900 . ?
C22 H22B 0.9900 . ?
C22 C21 1.527(6) . ?
C25 H25A 0.9500 . ?
C25 H25 0.9500 . ?
C25 C240 1.40(3) . ?
C25 C24 1.370(8) . ?
C23 H23A 0.9500 . ?
C23 H23 0.9500 . ?
C23 C240 1.45(3) . ?
C23 C24 1.498(8) . ?
C12 H12A 0.9900 . ?
C12 H12B 0.9900 . ?
C12 C11 1.510(6) . ?
C240 N16 1.35(4) . ?
C6 H6B 0.9500 . ?
C6 H6A 0.9500 . ?
C6 C5 1.362(7) . ?
C6 C7 1.392(8) . ?
C21 H21A 0.9900 . ?
C21 H21B 0.9900 . ?
C30 H30A 0.9900 . ?
C30 H30B 0.9900 . ?
C30 C29 1.524(7) . ?
C11 H11A 0.9900 . ?
C11 H11B 0.9900 . ?
C19 H19A 0.9900 . ?
C19 H19B 0.9900 . ?
C19 C20 1.511(6) . ?
C5 H5A 0.9500 . ?
C5 H5B 0.9500 . ?
C5 C4 1.383(9) . ?
C29 H29A 0.9900 . ?
C29 H29B 0.9900 . ?
C1 H1A 0.9900 . ?
C1 H1B 0.9900 . ?
C1 C2 1.518(6) . ?
C9 H9A 0.9900 . ?
C9 H9B 0.9900 . ?
C9 C10 1.523(6) . ?
F3 B1 1.341(8) . ?
C20 H20A 0.9900 . ?
C20 H20B 0.9900 . ?
C10 H10A 0.9900 . ?
C10 H10B 0.9900 . ?
C2 H2A 0.9900 . ?
C2 H2B 0.9900 . ?
B1 F400 1.335(14) . ?
B1 F300 1.609(17) . ?
B1 F100 1.39(2) . ?
Zn2 N300 2.197(15) . ?
Zn2 N120 2.206(14) . ?
Zn2 N16 2.143(17) . ?
N300 N400 1.31(2) . ?
N130 N120 1.35(2) . ?
N130 C170 1.36(3) . ?
N120 C140 1.35(4) . ?
N16 N800 1.33(2) . ?

loop_
_geom_torsion_atom_site_label_1
_geom_torsion_atom_site_label_2
_geom_torsion_atom_site_label_3
_geom_torsion_atom_site_label_4
_geom_torsion
_geom_torsion_site_symmetry_1
_geom_torsion_site_symmetry_2
_geom_torsion_site_symmetry_3
_geom_torsion_site_symmetry_4
_geom_torsion_publ_flag
Zn1 N5 C8 C7 -3.3(6) . . . . ?
Zn1 N5 C9 C10 64.3(5) . . . . ?
Zn1 N14 C18 C17 3.4(6) . . . . ?
Zn1 N14 C19 C20 64.0(4) . . . . ?
Zn1 N7 C28 C27 3.6(6) . . . . ?
Zn1 N7 C29 C30 57.0(5) . . . . ?
Zn1 N4 N3 C4 175.8(4) . . . . ?
Zn1 N4 C7 C8 -2.4(7) . . . . ?
Zn1 N4 C7 C6 179.1(5) . . . . ?
Zn1 N8 N9 C24 171.8(4) . . . . ?
Zn1 N8 C27 C26 -176.0(5) . . . . ?
Zn1 N8 C27 C28 2.8(7) . . . . ?
Zn1 N13 C17 C16 169.0(5) . . . . ?
Zn1 N13 C17 C18 -16.3(7) . . . . ?
Cu1 N11 C13 C14 3.9(8) . . . . ?
Cu1 N11 C12 C11 46.6(5) . . . . ?
Cu1 N10 C22 C21 46.1(4) . . . . ?
Cu1 N10 C23 C24 14.9(7) . . . . ?
Cu1 N2 C3 C4 21.0(7) . . . . ?
Cu1 N2 C2 C1 46.8(5) . . . . ?
Cu1 N1 C21 C22 34.6(4) . . . . ?
Cu1 N1 C11 C12 34.2(4) . . . . ?
Cu1 N1 C1 C2 31.5(4) . . . . ?
N11 C13 C14 N12 24.9(9) . . . . ?
N11 C13 C14 C15 -152.6(5) . . . . ?
N11 C13 C140 C15 -174.7(11) . . . . ?
N11 C13 C140 N120 16.0(15) . . . . ?
N11 C12 C11 N1 -55.3(5) . . . . ?
N5 C8 C7 N4 3.9(8) . . . . ?
N5 C8 C7 C6 -177.7(5) . . . . ?
N5 C9 C10 N6 -56.1(5) . . . . ?
N14 C18 C17 C16 -175.8(5) . . . . ?
N14 C18 C17 N13 9.3(8) . . . . ?
N14 C18 C170 C16 -151.7(9) . . . . ?
N14 C18 C170 N130 15.3(17) . . . . ?
N14 C19 C20 N6 -54.8(5) . . . . ?
N10 C22 C21 N1 -55.2(5) . . . . ?
N10 C23 C240 C25 -166.5(15) . . . . ?
N10 C23 C240 N16 18(2) . . . . ?
N10 C23 C24 N9 35.6(9) . . . . ?
N10 C23 C24 C25 -142.0(6) . . . . ?
N7 C28 C270 C26 -164.6(13) . . . . ?
N7 C28 C270 N800 13(2) . . . . ?
N7 C28 C27 N8 -4.4(9) . . . . ?
N7 C28 C27 C26 174.4(5) . . . . ?
N2 C3 C4 N3 23.2(8) . . . . ?
N2 C3 C4 C5 -157.2(5) . . . . ?
N1 C1 C2 N2 -53.0(6) . . . . ?
N6 C30 C29 N7 -56.5(5) . . . . ?
N4 N3 C4 C3 -176.2(5) . . . . ?
N4 N3 C4 C5 4.2(9) . . . . ?
N3 N4 C7 C8 173.2(5) . . . . ?
N3 N4 C7 C6 -5.3(10) . . . . ?
N12 N13 C17 C16 -6.0(9) . . . . ?
N12 N13 C17 C18 168.7(5) . . . . ?
C700 C6 C5 C400 -0.1(10) . . . . ?
N8 N9 C24 C25 2.9(9) . . . . ?
N8 N9 C24 C23 -174.5(5) . . . . ?
C16 C15 C14 N12 -6.9(9) . . . . ?
C16 C15 C14 C13 170.4(5) . . . . ?
C16 C15 C140 C13 -167.9(10) . . . . ?
C16 C15 C140 N120 0.0(18) . . . . ?
C400 N300 N400 C700 -1(2) . . . . ?
C15 C16 C17 N13 4.3(8) . . . . ?
C15 C16 C17 C18 -170.2(5) . . . . ?
C15 C16 C170 C18 165.4(9) . . . . ?
C15 C16 C170 N130 -0.9(16) . . . . ?
C3 N2 C2 C1 -119.8(4) . . . . ?
C3 C400 C5 C6 -169.6(8) . . . . ?
C3 C400 N300 Zn2 -12.2(14) . . . . ?
C3 C400 N300 N400 170.4(15) . . . . ?
N13 N12 C14 C15 5.4(9) . . . . ?
N13 N12 C14 C13 -171.9(5) . . . . ?
N9 N8 C27 C26 -5.4(10) . . . . ?
N9 N8 C27 C28 173.4(5) . . . . ?
C18 N14 C19 C20 -107.8(5) . . . . ?
C18 N14 Cu2 N5 -154.8(4) . . . . ?
C18 N14 Cu2 N7 56.6(5) . . . . ?
C18 N14 Cu2 N6 131.9(4) . . . . ?
C13 N11 C12 C11 -133.8(4) . . . . ?
C8 N5 C9 C10 -118.5(4) . . . . ?
C8 C700 C6 C5 170.1(9) . . . . ?
C8 C700 N400 N300 -168.7(13) . . . . ?
C26 C270 N800 N16 9(2) . . . . ?
C26 C25 C240 C23 -165.4(14) . . . . ?
C26 C25 C240 N16 10(3) . . . . ?
C26 C25 C24 N9 -4.8(9) . . . . ?
C26 C25 C24 C23 172.5(5) . . . . ?
C28 N7 C29 C30 -118.4(5) . . . . ?
C28 C270 N800 N16 -167.6(17) . . . . ?
C270 C26 C25 C240 2.6(18) . . . . ?
C22 N10 C23 C240 164.9(13) . . . . ?
C22 N10 C23 C24 -177.0(5) . . . . ?
C14 N12 N13 Zn1 -173.3(4) . . . . ?
C14 N12 N13 C17 1.0(8) . . . . ?
C25 C26 C270 C28 164.6(12) . . . . ?
C25 C26 C270 N800 -12(3) . . . . ?
C25 C26 C27 N8 3.3(9) . . . . ?
C25 C26 C27 C28 -175.4(5) . . . . ?
C25 C240 N16 Zn2 171.6(15) . . . . ?
C25 C240 N16 N800 -13(3) . . . . ?
C23 N10 C22 C21 -124.3(4) . . . . ?
C23 C240 N16 Zn2 -13(2) . . . . ?
C23 C240 N16 N800 162.0(16) . . . . ?
C12 N11 C13 C14 -175.5(5) . . . . ?
C12 N11 C13 C140 164.3(10) . . . . ?
C240 N16 N800 C270 4.3(18) . . . . ?
C6 C700 C8 N5 -161.3(9) . . . . ?
C6 C700 N400 N300 4(3) . . . . ?
C6 C5 C4 N3 -4.7(8) . . . . ?
C6 C5 C4 C3 175.7(5) . . . . ?
C17 C16 C15 C14 2.0(7) . . . . ?
C21 N1 C11 C12 -78.0(4) . . . . ?
C21 N1 C1 C2 143.9(4) . . . . ?
C30 N6 C20 C19 139.3(4) . . . . ?
C30 N6 C10 C9 -80.2(5) . . . . ?
C11 N1 C21 C22 146.7(4) . . . . ?
C11 N1 C1 C2 -81.3(5) . . . . ?
C19 N14 C18 C17 175.9(4) . . . . ?
C19 N14 C18 C170 -162.1(9) . . . . ?
C19 N14 Cu2 N5 46.5(4) . . . . ?
C19 N14 Cu2 N7 -102.1(3) . . . . ?
C19 N14 Cu2 N6 -26.8(3) . . . . ?
C5 C400 C3 N2 -173.3(7) . . . . ?
C5 C400 N300 Zn2 175.0(14) . . . . ?
C5 C400 N300 N400 -2(2) . . . . ?
C5 C6 C7 N4 4.6(9) . . . . ?
C5 C6 C7 C8 -173.6(5) . . . . ?
C29 N7 C28 C270 -161.9(12) . . . . ?
C29 N7 C28 C27 179.5(5) . . . . ?
C1 N1 C21 C22 -78.1(4) . . . . ?
C1 N1 C11 C12 147.3(4) . . . . ?
C9 N5 C8 C700 -165.0(8) . . . . ?
C9 N5 C8 C7 179.3(5) . . . . ?
C20 N6 C30 C29 -78.8(5) . . . . ?
C20 N6 C10 C9 141.2(4) . . . . ?
C10 N6 C30 C29 142.9(4) . . . . ?
C10 N6 C20 C19 -82.2(5) . . . . ?
C2 N2 C3 C400 171.1(8) . . . . ?
C2 N2 C3 C4 -175.8(5) . . . . ?
Zn2 N11 C13 C140 -21.1(10) . . . . ?
Zn2 N11 C12 C11 52.5(5) . . . . ?
Zn2 N10 C22 C21 54.1(5) . . . . ?
Zn2 N10 C23 C240 -13.7(13) . . . . ?
Zn2 N2 C3 C400 -5.8(8) . . . . ?
Zn2 N2 C2 C1 56.6(6) . . . . ?
Zn2 N300 N400 C700 -178.8(11) . . . . ?
Zn2 N120 C140 C15 -170.8(14) . . . . ?
Zn2 N120 C140 C13 -2.2(14) . . . . ?
Zn2 N16 N800 C270 178.7(14) . . . . ?
Cu2 N5 C8 C700 27.4(10) . . . . ?
Cu2 N5 C9 C10 51.5(5) . . . . ?
Cu2 N14 C18 C170 40.1(10) . . . . ?
Cu2 N14 C19 C20 53.4(4) . . . . ?
Cu2 N7 C28 C270 29.8(13) . . . . ?
Cu2 N7 C29 C30 52.5(4) . . . . ?
Cu2 N6 C30 C29 30.2(4) . . . . ?
Cu2 N6 C20 C19 29.5(4) . . . . ?
Cu2 N6 C10 C9 31.4(5) . . . . ?
N300 C400 C3 N2 11.8(13) . . . . ?
N300 C400 C5 C6 3.3(19) . . . . ?
N130 N120 C140 C15 -0.4(16) . . . . ?
N130 N120 C140 C13 168.2(14) . . . . ?
N400 C700 C8 N5 13.1(17) . . . . ?
N400 C700 C6 C5 -3.4(19) . . . . ?
N120 N130 C170 C16 0(2) . . . . ?
N120 N130 C170 C18 -166.2(11) . . . . ?
C170 C16 C15 C140 0.6(12) . . . . ?
C170 N130 N120 Zn2 169.6(11) . . . . ?
C170 N130 N120 C140 0.2(15) . . . . ?
C7 N4 N3 C4 0.8(8) . . . . ?
C7 C6 C5 C4 0.4(7) . . . . ?
C27 N8 N9 C24 2.2(8) . . . . ?
C27 C26 C25 C24 1.6(8) . . . . ?
